data_7238581
loop_
_publ_author_name
'Chen, Kai'
'Hu, Ying-Feng'
'Xiao, Xin'
'Xue, Sai-Feng'
'Tao, Zhu'
'Zhang, Yun-Qian'
'Zhu, Qian-Jiang'
'Liu, Jing-Xin'

_publ_section_title
;
 Homochiral 1D-helical coordination polymers from achiral cucurbit[5]uril:
 hydroquinone-induced spontaneous resolution
;
_journal_issue 8
_journal_name_full 'RSC Advances'
_journal_page_first 3217
_journal_paper_doi 10.1039/c2ra01132h
_journal_volume 2
_journal_year 2012
_chemical_absolute_configuration ' S '
_chemical_formula_moiety 'C30 H38 Dy N20 O14, C6 H6 O2,3(N O3), 7(H2 O)'
_chemical_formula_sum 'C36 H58 Dy N23 O32'
_chemical_formula_weight 1487.55
_chemical_melting_point ?
_chemical_name_common compound2b
_space_group_IT_number 170
_space_group_name_Hall 'P 65'
_space_group_name_H-M_alt 'P 65'
_symmetry_cell_setting hexagonal
_symmetry_space_group_name_H-M 'P 65'
_atom_sites_solution_hydrogens geom
_atom_sites_solution_primary direct
_atom_sites_solution_secondary difmap
_audit_creation_method SHELXL-97
_cell_angle_alpha 90.00
_cell_angle_beta 90.00
_cell_angle_gamma 120.00
_cell_formula_units_Z 6
_cell_length_a 14.5310(10)
_cell_length_b 14.5310(10)
_cell_length_c 46.070(7)
_cell_measurement_reflns_used 7265
_cell_measurement_temperature 223(2)
_cell_measurement_theta_max 22.97
_cell_measurement_theta_min 2.40
_cell_volume 8424.4(15)
_computing_cell_refinement 'Bruker SMART'
_computing_data_collection 'Bruker SMART'
_computing_data_reduction 'Bruker SAINT'
_computing_molecular_graphics 'Bruker SHELXTL'
_computing_publication_material 'Bruker SHELXTL'
_computing_structure_refinement 'SHELXL-97 (Sheldrick, 1997)'
_computing_structure_solution 'SHELXS-97 (Sheldrick, 1990)'
_diffrn_ambient_temperature 223(2)
_diffrn_measured_fraction_theta_full 0.989
_diffrn_measured_fraction_theta_max 0.989
_diffrn_measurement_device_type 'Bruker Smart Apex CCD area detector'
_diffrn_measurement_method 'phi and omega scans'
_diffrn_radiation_monochromator graphite
_diffrn_radiation_source 'fine-focus sealed tube'
_diffrn_radiation_type MoK\a
_diffrn_radiation_wavelength 0.71073
_diffrn_reflns_av_R_equivalents 0.0812
_diffrn_reflns_av_sigmaI/netI 0.0615
_diffrn_reflns_limit_h_max 17
_diffrn_reflns_limit_h_min -16
_diffrn_reflns_limit_k_max 17
_diffrn_reflns_limit_k_min -17
_diffrn_reflns_limit_l_max 54
_diffrn_reflns_limit_l_min -56
_diffrn_reflns_number 57360
_diffrn_reflns_theta_full 26.00
_diffrn_reflns_theta_max 26.00
_diffrn_reflns_theta_min 1.62
_diffrn_standards_decay_% none
_exptl_absorpt_coefficient_mu 1.449
_exptl_absorpt_correction_T_max 0.8120
_exptl_absorpt_correction_T_min 0.7045
_exptl_absorpt_correction_type multi-scan
_exptl_absorpt_process_details 'SADABS; Bruker, 2000'
_exptl_crystal_colour 'red brown'
_exptl_crystal_density_diffrn 1.759
_exptl_crystal_density_meas ?
_exptl_crystal_density_method 'not measured'
_exptl_crystal_description block
_exptl_crystal_F_000 4542
_exptl_crystal_size_max 0.26
_exptl_crystal_size_mid 0.17
_exptl_crystal_size_min 0.15
_refine_diff_density_max 1.123
_refine_diff_density_min -0.821
_refine_diff_density_rms 0.145
_refine_ls_abs_structure_details 'Flack H D (1983), Acta Cryst. A39, 876-881'
_refine_ls_abs_structure_Flack 0.020(18)
_refine_ls_extinction_method none
_refine_ls_goodness_of_fit_ref 1.069
_refine_ls_hydrogen_treatment constr
_refine_ls_matrix_type full
_refine_ls_number_parameters 709
_refine_ls_number_reflns 10436
_refine_ls_number_restraints 19
_refine_ls_restrained_S_all 1.818
_refine_ls_R_factor_all 0.0583
_refine_ls_R_factor_gt 0.0517
_refine_ls_shift/su_max 0.059
_refine_ls_shift/su_mean 0.016
_refine_ls_structure_factor_coef Fsqd
_refine_ls_weighting_details 'calc w=1/[\s^2^(Fo^2^)+(0.0839P)^2^+0.0000P] where P=(Fo^2^+2Fc^2^)/3'
_refine_ls_weighting_scheme calc
_refine_ls_wR_factor_gt 0.1298
_refine_ls_wR_factor_ref 0.1328
_reflns_number_gt 9255
_reflns_number_total 10436
_reflns_threshold_expression >2sigma(I)
_cod_data_source_file c2ra01132h.txt
_cod_data_source_block p
_cod_depositor_comments
;
The following automatic conversions were performed:

data item '_chemical_melting_point' value 'not measured' was changed
to '?' -- the value is undefined or not given.

data item '_exptl_absorpt_correction_type' value 'multi scan' was
changed to 'multi-scan' in accordance with the
/home/saulius/struct/COD-crude-data/automatic-downloads/DataCite-retrospective/RSC/depositions/lib/dictionaries/cif_core.dic
dictionary named 'cif_core.dic' version 2.4.2 last updated on
2011-04-26.

data item '_symmetry_cell_setting' value 'Hexagonal' was changed to
'hexagonal' in accordance with the
/home/saulius/struct/COD-crude-data/automatic-downloads/DataCite-retrospective/RSC/depositions/lib/dictionaries/cif_core.dic
dictionary named 'cif_core.dic' version 2.4.2 last updated on
2011-04-26.

data item '_exptl_crystal_density_meas' value 'not measured' was
changed to '?' -- the value is perceived as not measured.

Automatic conversion script
Id: cif_fix_values 6909 2019-04-08 15:41:33Z antanas 
;
_cod_original_cell_volume 8424.5(15)
_cod_original_sg_symbol_H-M P6(5)
_cod_database_code 7238581

loop_
_symmetry_equiv_pos_as_xyz
'x, y, z'
'-y, x-y, z+2/3'
'-x+y, -x, z+1/3'
'-x, -y, z+1/2'
'y, -x+y, z+1/6'
'x-y, x, z+5/6'

loop_
_atom_site_label
_atom_site_type_symbol
_atom_site_fract_x
_atom_site_fract_y
_atom_site_fract_z
_atom_site_U_iso_or_equiv
_atom_site_adp_type
_atom_site_occupancy
_atom_site_symmetry_multiplicity
_atom_site_calc_flag
_atom_site_refinement_flags
Dy1 Dy 0.32330(2) 0.78623(2) 0.090163(8) 0.03024(7) Uani 1 1 d .
O1 O 0.3137(3) 0.6956(3) 0.13185(10) 0.0392(13) Uani 1 1 d .
O2 O 0.2505(3) 0.8507(3) 0.12452(10) 0.0393(13) Uani 1 1 d .
O3 O -0.0006(4) 0.7180(4) 0.10029(11) 0.0458(14) Uani 1 1 d .
O4 O 0.1411(3) 0.4739(3) 0.10862(10) 0.0363(12) Uani 1 1 d .
O5 O -0.0660(3) 0.4783(3) 0.08933(11) 0.0393(12) Uani 1 1 d .
O6 O -0.1523(3) 0.6107(3) 0.22601(10) 0.0394(13) Uani 1 1 d .
O7 O -0.1848(3) 0.4039(3) 0.21349(10) 0.0391(13) Uani 1 1 d .
O8 O 0.0924(4) 0.7499(4) 0.25003(11) 0.0486(15) Uani 1 1 d .
O9 O -0.0038(3) 0.3661(4) 0.23401(11) 0.0448(14) Uani 1 1 d .
O10 O 0.1872(3) 0.5920(4) 0.25574(12) 0.0466(14) Uani 1 1 d .
O11 O -0.1015(6) 0.0751(8) 0.0656(2) 0.220(7) Uani 1 1 d D
O12 O 0.3033(6) 0.3375(8) 0.1041(3) 0.227(6) Uani 1 1 d D
N1 N 0.3753(4) 0.7657(4) 0.17689(12) 0.0394(16) Uani 1 1 d .
N2 N 0.3100(4) 0.8904(4) 0.17254(12) 0.0374(16) Uani 1 1 d .
N3 N 0.2417(5) 0.8359(5) 0.22162(14) 0.051(2) Uani 1 1 d .
N4 N 0.3181(5) 0.7240(4) 0.22778(13) 0.0439(18) Uani 1 1 d .
N5 N -0.0400(4) 0.2862(4) 0.18829(12) 0.0364(16) Uani 1 1 d .
N6 N 0.1273(4) 0.3906(4) 0.20184(12) 0.0352(15) Uani 1 1 d .
N7 N 0.3223(4) 0.5966(4) 0.16887(12) 0.0341(15) Uani 1 1 d .
N8 N -0.1502(4) 0.6317(5) 0.12919(13) 0.0422(17) Uani 1 1 d .
N9 N 0.0192(4) 0.3418(4) 0.13815(12) 0.0343(15) Uani 1 1 d .
N10 N 0.1002(4) 0.8506(4) 0.21065(14) 0.0418(17) Uani 1 1 d .
N11 N 0.1600(4) 0.8855(4) 0.16030(13) 0.0403(17) Uani 1 1 d .
N12 N -0.0191(4) 0.7920(4) 0.14289(14) 0.0437(17) Uani 1 1 d .
N13 N -0.1860(4) 0.3116(4) 0.17309(12) 0.0320(14) Uani 1 1 d .
N14 N -0.2595(4) 0.4136(4) 0.17009(12) 0.0343(15) Uani 1 1 d .
N15 N -0.2048(4) 0.4494(5) 0.11916(15) 0.0429(18) Uani 1 1 d .
N16 N -0.2144(4) 0.5933(4) 0.17943(12) 0.0346(15) Uani 1 1 d .
N17 N -0.1412(4) 0.3378(4) 0.12139(12) 0.0359(15) Uani 1 1 d .
N18 N -0.0787(4) 0.7475(4) 0.19296(13) 0.0397(16) Uani 1 1 d .
N19 N 0.1888(4) 0.4265(4) 0.15157(12) 0.0303(14) Uani 1 1 d .
N20 N 0.2744(4) 0.5551(4) 0.22069(12) 0.0356(15) Uani 1 1 d .
O1W O 0.3053(4) 0.6243(4) 0.07412(12) 0.0492(15) Uani 1 1 d .
O2W O 0.4967(4) 0.8251(4) 0.10177(12) 0.0527(17) Uani 1 1 d .
O3W O 0.4340(4) 0.9712(4) 0.09150(13) 0.0485(15) Uani 1 1 d .
O4W O 0.1452(3) 0.6590(3) 0.09022(13) 0.0460(14) Uani 1 1 d .
O5W O 0.6022(6) 0.9790(6) 0.2309(2) 0.106(3) Uani 1 1 d .
O6W O 0.4250(6) 0.5856(6) 0.0355(2) 0.129(3) Uani 1 1 d D
O7W O 0.4268(10) 0.3254(10) 0.1495(3) 0.184(5) Uani 1 1 d .
O8W O -0.0160(10) 0.0425(6) 0.1810(2) 0.192(4) Uani 1 1 d .
O9W O -0.4606(6) 0.5154(10) 0.1251(2) 0.163(5) Uani 1 1 d .
C1 C 0.3919(5) 0.7296(5) 0.20511(14) 0.0378(19) Uani 1 1 d .
H1A H 0.4668 0.7718 0.2115 0.045 Uiso 1 1 calc R
C2 C 0.2805(5) 0.9187(5) 0.19854(15) 0.041(2) Uani 1 1 d .
H2A H 0.3368 0.9885 0.2058 0.049 Uiso 1 1 calc R
C3 C -0.2104(5) 0.5410(5) 0.11027(15) 0.0383(18) Uani 1 1 d .
H3A H -0.2849 0.5234 0.1101 0.046 Uiso 1 1 calc R
H3B H -0.1830 0.5602 0.0904 0.046 Uiso 1 1 calc R
C4 C 0.1785(6) 0.9208(6) 0.19039(16) 0.043(2) Uani 1 1 d .
H4A H 0.1896 0.9936 0.1921 0.051 Uiso 1 1 calc R
C5 C -0.2242(4) 0.2968(5) 0.14359(14) 0.0314(17) Uani 1 1 d .
H5A H -0.2789 0.2220 0.1398 0.038 Uiso 1 1 calc R
C6 C -0.1929(5) 0.6600(5) 0.15370(15) 0.0369(17) Uani 1 1 d .
H6A H -0.2567 0.6638 0.1480 0.044 Uiso 1 1 calc R
C8 C -0.0494(5) 0.7150(5) 0.12191(17) 0.044(2) Uani 1 1 d .
C9 C 0.2163(5) 0.4431(5) 0.22252(15) 0.0405(19) Uani 1 1 d .
H9A H 0.1882 0.4231 0.2423 0.049 Uiso 1 1 calc R
H9B H 0.2652 0.4160 0.2193 0.049 Uiso 1 1 calc R
C10 C 0.4010(5) 0.8737(5) 0.16991(18) 0.044(2) Uani 1 1 d .
H10A H 0.4282 0.8901 0.1500 0.052 Uiso 1 1 calc R
H10B H 0.4576 0.9231 0.1829 0.052 Uiso 1 1 calc R
C11 C 0.0843(6) 0.8900(5) 0.14090(18) 0.045(2) Uani 1 1 d .
H11A H 0.1107 0.8996 0.1209 0.054 Uiso 1 1 calc R
H11B H 0.0761 0.9511 0.1460 0.054 Uiso 1 1 calc R
C12 C 0.3098(6) 0.8113(6) 0.23854(17) 0.046(2) Uani 1 1 d .
H12A H 0.3809 0.8742 0.2392 0.055 Uiso 1 1 calc R
H12B H 0.2827 0.7956 0.2585 0.055 Uiso 1 1 calc R
C13 C -0.1022(5) 0.7702(5) 0.16334(16) 0.0417(19) Uani 1 1 d .
H13A H -0.1235 0.8251 0.1632 0.050 Uiso 1 1 calc R
C14 C 0.3011(5) 0.5061(5) 0.15211(15) 0.0369(17) Uani 1 1 d .
H14A H 0.3412 0.4743 0.1601 0.044 Uiso 1 1 calc R
H14B H 0.3257 0.5285 0.1322 0.044 Uiso 1 1 calc R
C15 C 0.2524(5) 0.6208(6) 0.23634(14) 0.0385(19) Uani 1 1 d .
C16 C 0.0202(5) 0.2833(5) 0.16331(14) 0.0326(16) Uani 1 1 d .
H16A H 0.0011 0.2096 0.1583 0.039 Uiso 1 1 calc R
C17 C 0.1195(5) 0.4214(4) 0.13036(14) 0.0297(16) Uani 1 1 d .
C18 C 0.1385(5) 0.8049(5) 0.22933(14) 0.0359(18) Uani 1 1 d .
C19 C 0.2417(5) 0.8719(5) 0.15020(16) 0.0375(19) Uani 1 1 d .
C20 C -0.1277(5) 0.4279(5) 0.10761(15) 0.0352(18) Uani 1 1 d .
C21 C -0.1499(5) 0.6460(5) 0.20122(15) 0.0344(16) Uani 1 1 d .
C22 C -0.0086(5) 0.8281(6) 0.21314(17) 0.047(2) Uani 1 1 d .
H22A H -0.0107 0.8935 0.2096 0.057 Uiso 1 1 calc R
H22B H -0.0339 0.8045 0.2330 0.057 Uiso 1 1 calc R
C23 C 0.3595(5) 0.6138(6) 0.19961(16) 0.044(2) Uani 1 1 d .
H23A H 0.4197 0.6010 0.2024 0.053 Uiso 1 1 calc R
C24 C -0.1520(5) 0.2459(5) 0.18784(15) 0.0359(18) Uani 1 1 d .
H24A H -0.1775 0.2356 0.2079 0.043 Uiso 1 1 calc R
H24B H -0.1863 0.1759 0.1785 0.043 Uiso 1 1 calc R
C25 C 0.0272(5) 0.3522(5) 0.21032(15) 0.0385(19) Uani 1 1 d .
C26 C -0.2698(5) 0.3726(5) 0.14026(15) 0.0346(19) Uani 1 1 d .
H26A H -0.3451 0.3335 0.1340 0.042 Uiso 1 1 calc R
C27 C 0.1348(5) 0.3475(5) 0.17438(15) 0.0364(17) Uani 1 1 d .
H27A H 0.1668 0.3016 0.1767 0.044 Uiso 1 1 calc R
C28 C -0.0654(5) 0.3008(5) 0.11726(15) 0.0355(18) Uani 1 1 d .
H28A H -0.1037 0.2230 0.1182 0.043 Uiso 1 1 calc R
H28B H -0.0346 0.3214 0.0978 0.043 Uiso 1 1 calc R
C29 C -0.2077(5) 0.3790(6) 0.18722(15) 0.0376(19) Uani 1 1 d .
C30 C 0.3356(4) 0.6875(5) 0.15784(14) 0.0312(17) Uani 1 1 d .
C7 C -0.2959(5) 0.4847(5) 0.17941(16) 0.0405(19) Uani 1 1 d .
H7A H -0.3533 0.4762 0.1666 0.049 Uiso 1 1 calc R
H7B H -0.3251 0.4648 0.1991 0.049 Uiso 1 1 calc R
C36 C -0.0030(4) 0.1336(5) 0.07702(18) 0.757(5) Uani 1 1 d GDU
C35 C 0.0609(5) 0.2276(5) 0.0621(2) 0.163(6) Uani 1 1 d GD
H35A H 0.0342 0.2450 0.0457 0.196 Uiso 1 1 calc R
C34 C 0.1642(5) 0.2958(5) 0.0715(3) 0.162(7) Uani 1 1 d GD
H34A H 0.2073 0.3594 0.0614 0.194 Uiso 1 1 calc R
C33 C 0.2036(5) 0.2700(7) 0.0957(3) 0.278(6) Uani 1 1 d GD
C32 C 0.1397(6) 0.1760(8) 0.1106(2) 0.243(13) Uani 1 1 d GD
H32A H 0.1663 0.1585 0.1270 0.292 Uiso 1 1 calc R
C31 C 0.0364(6) 0.1078(6) 0.10128(19) 0.169(8) Uani 1 1 d GD
H31A H -0.0068 0.0442 0.1114 0.202 Uiso 1 1 calc R
O10W O 0.4474(9) 0.4317(9) 0.2020(3) 0.162(4) Uani 1 1 d .
O11W O 0.3716(9) 0.4951(10) -0.0149(3) 0.182(5) Uani 1 1 d D

loop_
_atom_site_aniso_label
_atom_site_aniso_U_11
_atom_site_aniso_U_22
_atom_site_aniso_U_33
_atom_site_aniso_U_23
_atom_site_aniso_U_13
_atom_site_aniso_U_12
Dy1 0.03463(11) 0.03557(11) 0.01734(11) 0.00502(11) 0.00450(11) 0.01515(9)
O1 0.052(2) 0.039(2) 0.024(2) 0.0036(17) 0.0029(19) 0.0202(16)
O2 0.045(2) 0.045(2) 0.027(2) 0.0008(18) 0.0049(18) 0.0220(16)
O3 0.051(2) 0.061(2) 0.029(2) -0.0009(19) 0.0029(19) 0.0305(17)
O4 0.0413(18) 0.0405(19) 0.027(2) 0.0083(17) 0.0011(18) 0.0206(15)
O5 0.0389(17) 0.0450(19) 0.034(2) 0.001(2) 0.012(2) 0.0211(14)
O6 0.049(2) 0.045(2) 0.028(2) 0.0032(18) 0.0074(19) 0.0266(16)
O7 0.051(2) 0.048(2) 0.023(2) -0.0055(17) -0.0049(18) 0.0285(16)
O8 0.054(2) 0.050(2) 0.039(3) 0.005(2) 0.007(2) 0.0245(18)
O9 0.052(2) 0.058(2) 0.031(3) 0.0036(19) 0.004(2) 0.0331(17)
O10 0.0470(19) 0.061(2) 0.035(3) 0.004(2) 0.004(2) 0.0289(16)
O11 0.218(10) 0.281(13) 0.192(14) -0.083(11) -0.061(10) 0.148(9)
O12 0.156(7) 0.242(9) 0.264(12) -0.134(8) 0.046(8) 0.086(7)
N1 0.046(3) 0.041(3) 0.026(3) 0.006(2) -0.002(2) 0.018(2)
N2 0.041(2) 0.038(2) 0.028(3) -0.002(2) 0.000(2) 0.0161(19)
N3 0.065(3) 0.050(3) 0.033(3) -0.002(3) 0.001(3) 0.026(2)
N4 0.054(3) 0.039(3) 0.030(3) -0.006(2) -0.006(2) 0.017(2)
N5 0.034(2) 0.040(3) 0.025(3) -0.004(2) 0.001(2) 0.011(2)
N6 0.042(2) 0.045(2) 0.025(3) 0.004(2) 0.000(2) 0.0264(18)
N7 0.034(2) 0.042(2) 0.024(3) 0.006(2) 0.001(2) 0.0178(18)
N8 0.041(2) 0.055(3) 0.029(3) 0.007(2) 0.003(2) 0.023(2)
N9 0.036(2) 0.035(2) 0.029(3) 0.007(2) 0.005(2) 0.0151(18)
N10 0.054(3) 0.033(2) 0.041(3) 0.002(2) 0.003(3) 0.0230(19)
N11 0.045(2) 0.042(2) 0.033(3) -0.005(2) 0.004(2) 0.021(2)
N12 0.048(2) 0.050(2) 0.044(4) 0.005(2) 0.004(2) 0.0325(19)
N13 0.037(2) 0.035(2) 0.026(3) -0.004(2) 0.001(2) 0.0192(17)
N14 0.041(2) 0.043(2) 0.025(3) -0.005(2) -0.004(2) 0.0252(18)
N15 0.040(2) 0.055(3) 0.033(3) 0.001(2) -0.003(2) 0.024(2)
N16 0.036(2) 0.040(2) 0.023(3) 0.002(2) 0.001(2) 0.0154(19)
N17 0.043(2) 0.049(2) 0.021(3) -0.008(2) 0.003(2) 0.0274(18)
N18 0.055(3) 0.042(2) 0.026(3) 0.002(2) 0.001(2) 0.0268(19)
N19 0.033(2) 0.029(2) 0.025(3) 0.0053(19) 0.004(2) 0.0121(17)
N20 0.039(2) 0.050(2) 0.025(3) 0.004(2) 0.001(2) 0.0280(18)
O1W 0.059(2) 0.044(2) 0.042(3) 0.011(2) 0.022(2) 0.0237(18)
O2W 0.052(2) 0.052(3) 0.047(3) 0.006(2) 0.000(2) 0.021(2)
O3W 0.045(2) 0.043(2) 0.045(3) 0.004(2) 0.003(2) 0.0126(17)
O4W 0.039(2) 0.0360(19) 0.054(3) 0.009(2) 0.000(2) 0.0124(16)
O5W 0.098(5) 0.045(3) 0.125(7) 0.000(4) -0.023(5) 0.000(4)
O6W 0.120(4) 0.137(5) 0.168(7) 0.073(5) 0.089(4) 0.093(3)
O7W 0.220(8) 0.241(9) 0.138(9) -0.072(8) -0.090(7) 0.151(6)
O8W 0.439(9) 0.128(4) 0.094(8) 0.017(4) 0.009(7) 0.205(4)
O9W 0.080(4) 0.303(10) 0.120(8) -0.073(7) -0.024(5) 0.107(5)
C1 0.039(3) 0.047(3) 0.025(3) -0.003(3) -0.002(3) 0.019(2)
C2 0.047(3) 0.040(3) 0.030(4) -0.008(3) 0.004(3) 0.017(2)
C3 0.040(3) 0.057(3) 0.022(3) 0.005(3) -0.003(2) 0.027(2)
C4 0.055(3) 0.041(3) 0.027(3) -0.001(3) 0.005(3) 0.021(3)
C5 0.025(2) 0.038(3) 0.023(3) -0.005(2) -0.003(2) 0.010(2)
C6 0.039(2) 0.053(3) 0.031(3) 0.006(3) 0.001(2) 0.033(2)
C8 0.057(3) 0.050(3) 0.040(4) 0.006(3) 0.001(3) 0.038(2)
C9 0.044(3) 0.066(3) 0.022(3) 0.011(3) 0.004(2) 0.035(2)
C10 0.036(3) 0.032(3) 0.046(4) -0.005(3) -0.006(3) 0.004(3)
C11 0.061(4) 0.022(2) 0.048(4) 0.010(3) 0.001(3) 0.018(2)
C12 0.043(3) 0.058(4) 0.025(4) -0.014(3) -0.007(3) 0.016(3)
C13 0.051(3) 0.046(3) 0.037(4) 0.005(3) 0.011(3) 0.030(2)
C14 0.042(2) 0.057(3) 0.026(3) -0.001(2) 0.001(2) 0.035(2)
C15 0.034(3) 0.062(4) 0.017(3) -0.002(3) -0.007(2) 0.022(2)
C16 0.046(3) 0.031(2) 0.029(3) 0.007(2) 0.007(2) 0.0265(19)
C17 0.036(2) 0.026(2) 0.029(3) -0.004(2) 0.001(2) 0.0170(19)
C18 0.056(3) 0.042(3) 0.013(3) 0.000(2) 0.004(3) 0.027(2)
C19 0.039(3) 0.030(3) 0.034(4) 0.004(3) 0.004(3) 0.011(2)
C20 0.030(2) 0.044(3) 0.031(3) -0.002(3) -0.006(2) 0.019(2)
C21 0.044(2) 0.045(3) 0.027(3) 0.002(2) 0.009(2) 0.0322(19)
C22 0.065(3) 0.060(3) 0.033(4) -0.011(3) 0.004(3) 0.043(2)
C23 0.027(3) 0.069(4) 0.033(4) 0.012(3) -0.004(3) 0.022(2)
C24 0.039(3) 0.035(3) 0.030(3) 0.006(3) 0.008(3) 0.016(2)
C25 0.045(3) 0.047(3) 0.025(3) 0.000(3) -0.001(3) 0.024(2)
C26 0.029(3) 0.035(3) 0.032(4) 0.000(3) 0.000(2) 0.010(2)
C27 0.049(3) 0.042(3) 0.027(3) 0.006(2) 0.007(3) 0.030(2)
C28 0.040(3) 0.033(3) 0.028(3) -0.008(2) -0.002(3) 0.015(2)
C29 0.031(3) 0.046(3) 0.025(3) 0.000(3) 0.011(2) 0.011(2)
C30 0.024(2) 0.037(3) 0.025(3) 0.001(2) 0.004(2) 0.010(2)
C7 0.042(3) 0.058(3) 0.028(4) 0.007(3) 0.010(3) 0.029(2)
C36 0.956(6) 1.128(6) 0.749(7) -0.004(5) 0.002(5) 0.942(4)
C35 0.163(8) 0.164(8) 0.186(13) -0.058(8) 0.056(9) 0.098(7)
C34 0.099(8) 0.208(11) 0.139(10) -0.110(8) 0.009(8) 0.047(8)
C33 0.118(6) 0.396(9) 0.362(14) -0.327(8) -0.098(9) 0.159(7)
C32 0.196(13) 0.092(7) 0.44(4) -0.084(13) 0.062(18) 0.073(8)
C31 0.160(11) 0.130(8) 0.208(17) -0.081(9) 0.021(12) 0.067(8)
O10W 0.217(6) 0.227(7) 0.121(9) -0.042(6) -0.043(7) 0.169(5)
O11W 0.263(7) 0.221(7) 0.149(9) 0.058(7) 0.087(7) 0.186(5)

loop_
_atom_type_symbol
_atom_type_description
_atom_type_scat_dispersion_real
_atom_type_scat_dispersion_imag
_atom_type_scat_source
C C 0.0033 0.0016 'International Tables Vol C Tables 4.2.6.8 and 6.1.1.4'
H H 0.0000 0.0000 'International Tables Vol C Tables 4.2.6.8 and 6.1.1.4'
N N 0.0061 0.0033 'International Tables Vol C Tables 4.2.6.8 and 6.1.1.4'
O O 0.0106 0.0060 'International Tables Vol C Tables 4.2.6.8 and 6.1.1.4'
Dy Dy -0.1892 4.4098 'International Tables Vol C Tables 4.2.6.8 and 6.1.1.4'

loop_
_geom_angle_atom_site_label_1
_geom_angle_atom_site_label_2
_geom_angle_atom_site_label_3
_geom_angle
_geom_angle_site_symmetry_1
_geom_angle_site_symmetry_3
O1 Dy1 O7 134.64(17) . 6_664
O1 Dy1 O4W 79.48(18) . .
O7 Dy1 O4W 116.5(2) 6_664 .
O1 Dy1 O3W 116.50(18) . .
O7 Dy1 O3W 79.20(18) 6_664 .
O4W Dy1 O3W 140.35(19) . .
O1 Dy1 O2 75.77(18) . .
O7 Dy1 O2 146.73(15) 6_664 .
O4W Dy1 O2 76.69(17) . .
O3W Dy1 O2 73.26(17) . .
O1 Dy1 O6 146.60(18) . 6_664
O7 Dy1 O6 76.01(17) 6_664 6_664
O4W Dy1 O6 72.96(19) . 6_664
O3W Dy1 O6 76.73(18) . 6_664
O2 Dy1 O6 79.77(17) . 6_664
O1 Dy1 O1W 75.19(18) . .
O7 Dy1 O1W 71.51(15) 6_664 .
O4W Dy1 O1W 71.37(18) . .
O3W Dy1 O1W 145.53(18) . .
O2 Dy1 O1W 139.94(15) . .
O6 Dy1 O1W 112.17(18) 6_664 .
O1 Dy1 O2W 72.39(17) . .
O7 Dy1 O2W 73.86(19) 6_664 .
O4W Dy1 O2W 146.05(19) . .
O3W Dy1 O2W 71.33(19) . .
O2 Dy1 O2W 113.21(18) . .
O6 Dy1 O2W 139.32(18) 6_664 .
O1W Dy1 O2W 83.18(19) . .
C30 O1 Dy1 154.7(4) . .
C19 O2 Dy1 149.6(5) . .
C21 O6 Dy1 148.4(4) . 5_455
C29 O7 Dy1 150.8(5) . 5_455
C30 N1 C10 123.2(6) . .
C30 N1 C1 111.1(6) . .
C10 N1 C1 125.6(6) . .
C19 N2 C2 113.8(6) . .
C19 N2 C10 122.3(6) . .
C2 N2 C10 123.7(6) . .
C18 N3 C12 123.3(6) . .
C18 N3 C2 111.1(7) . .
C12 N3 C2 123.9(6) . .
C15 N4 C12 123.4(6) . .
C15 N4 C1 110.8(6) . .
C12 N4 C1 125.7(6) . .
C25 N5 C24 123.5(6) . .
C25 N5 C16 111.6(5) . .
C24 N5 C16 123.6(5) . .
C25 N6 C27 112.4(5) . .
C25 N6 C9 121.3(6) . .
C27 N6 C9 123.6(6) . .
C30 N7 C14 124.5(6) . .
C30 N7 C23 109.5(6) . .
C14 N7 C23 124.3(6) . .
C8 N8 C6 110.8(6) . .
C8 N8 C3 122.5(6) . .
C6 N8 C3 125.4(5) . .
C17 N9 C28 120.0(5) . .
C17 N9 C16 112.7(5) . .
C28 N9 C16 123.6(5) . .
C18 N10 C4 112.8(6) . .
C18 N10 C22 120.3(6) . .
C4 N10 C22 126.9(7) . .
C19 N11 C11 121.9(6) . .
C19 N11 C4 110.6(6) . .
C11 N11 C4 125.7(7) . .
C8 N12 C13 113.0(5) . .
C8 N12 C11 120.1(6) . .
C13 N12 C11 126.5(6) . .
C29 N13 C5 110.7(6) . .
C29 N13 C24 122.6(6) . .
C5 N13 C24 125.3(6) . .
C29 N14 C7 124.5(6) . .
C29 N14 C26 110.9(6) . .
C7 N14 C26 124.5(6) . .
C20 N15 C26 111.9(6) . .
C20 N15 C3 121.2(6) . .
C26 N15 C3 126.9(7) . .
C21 N16 C7 126.7(6) . .
C21 N16 C6 112.1(5) . .
C7 N16 C6 121.2(5) . .
C20 N17 C5 114.0(6) . .
C20 N17 C28 121.0(5) . .
C5 N17 C28 124.2(6) . .
C21 N18 C22 122.9(6) . .
C21 N18 C13 111.2(5) . .
C22 N18 C13 124.1(6) . .
C17 N19 C14 123.7(5) . .
C17 N19 C27 112.1(5) . .
C14 N19 C27 124.1(5) . .
C15 N20 C9 124.3(5) . .
C15 N20 C23 111.8(6) . .
C9 N20 C23 123.7(6) . .
N1 C1 N4 113.9(6) . .
N1 C1 C23 103.4(5) . .
N4 C1 C23 104.1(5) . .
N1 C1 H1A 111.6 . .
N4 C1 H1A 111.6 . .
C23 C1 H1A 111.6 . .
N2 C2 N3 114.9(6) . .
N2 C2 C4 103.7(6) . .
N3 C2 C4 102.1(5) . .
N2 C2 H2A 111.8 . .
N3 C2 H2A 111.8 . .
C4 C2 H2A 111.8 . .
N15 C3 N8 112.5(6) . .
N15 C3 H3A 109.1 . .
N8 C3 H3A 109.1 . .
N15 C3 H3B 109.1 . .
N8 C3 H3B 109.1 . .
H3A C3 H3B 107.8 . .
N10 C4 N11 115.4(5) . .
N10 C4 C2 104.8(6) . .
N11 C4 C2 103.5(6) . .
N10 C4 H4A 110.9 . .
N11 C4 H4A 110.9 . .
C2 C4 H4A 110.9 . .
N13 C5 N17 114.9(5) . .
N13 C5 C26 104.9(6) . .
N17 C5 C26 101.5(5) . .
N13 C5 H5A 111.6 . .
N17 C5 H5A 111.6 . .
C26 C5 H5A 111.6 . .
N8 C6 N16 115.1(6) . .
N8 C6 C13 104.7(5) . .
N16 C6 C13 104.0(5) . .
N8 C6 H6A 110.9 . .
N16 C6 H6A 110.9 . .
C13 C6 H6A 110.9 . .
O3 C8 N12 127.3(6) . .
O3 C8 N8 124.8(6) . .
N12 C8 N8 107.9(6) . .
N20 C9 N6 114.9(6) . .
N20 C9 H9A 108.5 . .
N6 C9 H9A 108.5 . .
N20 C9 H9B 108.5 . .
N6 C9 H9B 108.5 . .
H9A C9 H9B 107.5 . .
N1 C10 N2 113.2(5) . .
N1 C10 H10A 108.9 . .
N2 C10 H10A 108.9 . .
N1 C10 H10B 108.9 . .
N2 C10 H10B 108.9 . .
H10A C10 H10B 107.8 . .
N11 C11 N12 110.5(6) . .
N11 C11 H11A 109.5 . .
N12 C11 H11A 109.5 . .
N11 C11 H11B 109.6 . .
N12 C11 H11B 109.5 . .
H11A C11 H11B 108.1 . .
N4 C12 N3 114.1(6) . .
N4 C12 H12A 108.7 . .
N3 C12 H12A 108.7 . .
N4 C12 H12B 108.7 . .
N3 C12 H12B 108.7 . .
H12A C12 H12B 107.6 . .
N12 C13 N18 113.1(6) . .
N12 C13 C6 103.2(6) . .
N18 C13 C6 101.9(5) . .
N12 C13 H13A 112.6 . .
N18 C13 H13A 112.6 . .
C6 C13 H13A 112.6 . .
N7 C14 N19 112.6(6) . .
N7 C14 H14A 109.1 . .
N19 C14 H14A 109.1 . .
N7 C14 H14B 109.1 . .
N19 C14 H14B 109.1 . .
H14A C14 H14B 107.8 . .
O10 C15 N20 124.6(6) . .
O10 C15 N4 125.7(7) . .
N20 C15 N4 109.6(6) . .
N9 C16 N5 115.7(6) . .
N9 C16 C27 103.7(5) . .
N5 C16 C27 101.8(5) . .
N9 C16 H16A 111.6 . .
N5 C16 H16A 111.6 . .
C27 C16 H16A 111.6 . .
O4 C17 N9 125.4(6) . .
O4 C17 N19 127.2(5) . .
N9 C17 N19 107.3(5) . .
O8 C18 N10 126.3(7) . .
O8 C18 N3 125.0(7) . .
N10 C18 N3 108.6(6) . .
O2 C19 N2 127.8(7) . .
O2 C19 N11 123.9(7) . .
N2 C19 N11 108.2(6) . .
O5 C20 N17 128.4(7) . .
O5 C20 N15 125.0(7) . .
N17 C20 N15 106.6(5) . .
O6 C21 N16 126.2(5) . .
O6 C21 N18 123.4(6) . .
N16 C21 N18 110.4(6) . .
N10 C22 N18 112.3(6) . .
N10 C22 H22A 109.1 . .
N18 C22 H22A 109.1 . .
N10 C22 H22B 109.1 . .
N18 C22 H22B 109.1 . .
H22A C22 H22B 107.9 . .
N20 C23 N7 113.7(5) . .
N20 C23 C1 103.7(6) . .
N7 C23 C1 103.2(6) . .
N20 C23 H23A 111.9 . .
N7 C23 H23A 111.9 . .
C1 C23 H23A 111.9 . .
N5 C24 N13 115.5(5) . .
N5 C24 H24A 108.4 . .
N13 C24 H24A 108.4 . .
N5 C24 H24B 108.4 . .
N13 C24 H24B 108.4 . .
H24A C24 H24B 107.5 . .
O9 C25 N6 127.1(6) . .
O9 C25 N5 124.4(6) . .
N6 C25 N5 108.4(6) . .
N15 C26 N14 115.2(5) . .
N15 C26 C5 105.8(6) . .
N14 C26 C5 101.6(5) . .
N15 C26 H26A 111.2 . .
N14 C26 H26A 111.2 . .
C5 C26 H26A 111.2 . .
N6 C27 N19 114.7(5) . .
N6 C27 C16 105.1(5) . .
N19 C27 C16 103.4(5) . .
N6 C27 H27A 111.1 . .
N19 C27 H27A 111.1 . .
C16 C27 H27A 111.1 . .
N9 C28 N17 114.1(6) . .
N9 C28 H28A 108.7 . .
N17 C28 H28A 108.7 . .
N9 C28 H28B 108.7 . .
N17 C28 H28B 108.8 . .
H28A C28 H28B 107.6 . .
O7 C29 N13 123.6(7) . .
O7 C29 N14 124.8(7) . .
N13 C29 N14 111.6(6) . .
O1 C30 N1 125.0(6) . .
O1 C30 N7 122.4(6) . .
N1 C30 N7 112.6(6) . .
N16 C7 N14 113.3(5) . .
N16 C7 H7A 108.9 . .
N14 C7 H7A 108.9 . .
N16 C7 H7B 108.9 . .
N14 C7 H7B 108.9 . .
H7A C7 H7B 107.7 . .
O11 C36 C35 113.7(6) . .
O11 C36 C31 126.3(6) . .
C35 C36 C31 120.0 . .
C34 C35 C36 120.0 . .
C34 C35 H35A 120.0 . .
C36 C35 H35A 120.0 . .
C35 C34 C33 120.0 . .
C35 C34 H34A 120.0 . .
C33 C34 H34A 120.0 . .
O12 C33 C32 121.6(9) . .
O12 C33 C34 118.4(9) . .
C32 C33 C34 120.0 . .
C31 C32 C33 120.0 . .
C31 C32 H32A 120.0 . .
C33 C32 H32A 120.0 . .
C32 C31 C36 120.0 . .
C32 C31 H31A 120.0 . .
C36 C31 H31A 120.0 . .

loop_
_geom_bond_atom_site_label_1
_geom_bond_atom_site_label_2
_geom_bond_distance
_geom_bond_site_symmetry_2
Dy1 O1 2.293(5) .
Dy1 O7 2.293(5) 6_664
Dy1 O4W 2.309(4) .
Dy1 O3W 2.343(4) .
Dy1 O2 2.344(5) .
Dy1 O6 2.346(5) 6_664
Dy1 O1W 2.353(5) .
Dy1 O2W 2.352(6) .
O1 C30 1.260(8) .
O2 C19 1.245(9) .
O3 C8 1.211(9) .
O4 C17 1.202(8) .
O5 C20 1.180(8) .
O6 C21 1.246(8) .
O6 Dy1 2.346(5) 5_455
O7 C29 1.259(8) .
O7 Dy1 2.293(5) 5_455
O8 C18 1.209(8) .
O9 C25 1.236(9) .
O10 C15 1.215(8) .
O11 C36 1.354(9) .
O12 C33 1.338(8) .
N1 C30 1.319(8) .
N1 C10 1.455(10) .
N1 C1 1.466(9) .
N2 C19 1.360(9) .
N2 C2 1.402(10) .
N2 C10 1.463(10) .
N3 C18 1.378(10) .
N3 C12 1.438(12) .
N3 C2 1.489(10) .
N4 C15 1.373(9) .
N4 C12 1.423(12) .
N4 C1 1.469(10) .
N5 C25 1.403(8) .
N5 C24 1.429(8) .
N5 C16 1.459(9) .
N6 C25 1.329(8) .
N6 C27 1.441(9) .
N6 C9 1.476(8) .
N7 C30 1.336(9) .
N7 C14 1.419(9) .
N7 C23 1.492(9) .
N8 C8 1.396(8) .
N8 C6 1.444(10) .
N8 C3 1.452(9) .
N9 C17 1.380(7) .
N9 C28 1.436(8) .
N9 C16 1.442(9) .
N10 C18 1.364(10) .
N10 C4 1.430(9) .
N10 C22 1.451(10) .
N11 C19 1.379(10) .
N11 C11 1.444(10) .
N11 C4 1.456(9) .
N12 C8 1.374(10) .
N12 C13 1.436(9) .
N12 C11 1.469(8) .
N13 C29 1.338(10) .
N13 C5 1.443(8) .
N13 C24 1.445(10) .
N14 C29 1.350(10) .
N14 C7 1.441(10) .
N14 C26 1.476(9) .
N15 C20 1.410(10) .
N15 C26 1.424(9) .
N15 C3 1.433(11) .
N16 C21 1.325(8) .
N16 C7 1.423(8) .
N16 C6 1.463(9) .
N17 C20 1.377(9) .
N17 C5 1.462(8) .
N17 C28 1.460(10) .
N18 C21 1.365(8) .
N18 C22 1.442(9) .
N18 C13 1.483(10) .
N19 C17 1.379(9) .
N19 C14 1.453(7) .
N19 C27 1.462(8) .
N20 C15 1.355(10) .
N20 C9 1.413(8) .
N20 C23 1.465(8) .
C1 C23 1.525(11) .
C1 H1A 0.9900 .
C2 C4 1.544(12) .
C2 H2A 0.9900 .
C3 H3A 0.9800 .
C3 H3B 0.9800 .
C4 H4A 0.9900 .
C5 C26 1.551(11) .
C5 H5A 0.9900 .
C6 C13 1.545(8) .
C6 H6A 0.9900 .
C9 H9A 0.9800 .
C9 H9B 0.9800 .
C10 H10A 0.9800 .
C10 H10B 0.9800 .
C11 H11A 0.9800 .
C11 H11B 0.9800 .
C12 H12A 0.9800 .
C12 H12B 0.9800 .
C13 H13A 0.9900 .
C14 H14A 0.9800 .
C14 H14B 0.9800 .
C16 C27 1.533(9) .
C16 H16A 0.9900 .
C22 H22A 0.9800 .
C22 H22B 0.9800 .
C23 H23A 0.9900 .
C24 H24A 0.9800 .
C24 H24B 0.9800 .
C26 H26A 0.9900 .
C27 H27A 0.9900 .
C28 H28A 0.9800 .
C28 H28B 0.9800 .
C7 H7A 0.9800 .
C7 H7B 0.9800 .
C36 C35 1.3900 .
C36 C31 1.3900 .
C35 C34 1.3900 .
C35 H35A 0.9400 .
C34 C33 1.3900 .
C34 H34A 0.9400 .
C33 C32 1.3900 .
C32 C31 1.3900 .
C32 H32A 0.9400 .
C31 H31A 0.9400 .
